data_1549625
loop_
_publ_author_name
'Fang, Yan'
'Li, Jie'
'Han, Pei-Pei'
'Han, Qiu-Xia'
'Li, Ming-Xue'

_publ_section_title
;
 Less toxic zinc(ii), diorganotin(iv), gallium(iii) and cadmium(ii)
 complexes derived from 2-benzoylpyridine
 <i>N</i>,<i>N</i>-dimethylthiosemicarbazone: synthesis, crystal
 structures, cytotoxicity and investigations of mechanisms of action.
;
_journal_issue 5
_journal_name_full 'Toxicology research'
_journal_page_first 987
_journal_page_last 993
_journal_paper_doi 10.1039/c8tx00127h
_journal_volume 7
_journal_year 2018
_chemical_formula_sum 'C30 H30 Ga N9 O3 S2'
_chemical_formula_weight 698.47
_space_group_IT_number 14
_space_group_name_Hall '-P 2yn'
_space_group_name_H-M_alt 'P 1 21/n 1'
_symmetry_cell_setting monoclinic
_symmetry_space_group_name_Hall '-P 2yn'
_symmetry_space_group_name_H-M 'P 1 21/n 1'
_atom_sites_solution_hydrogens geom
_atom_sites_solution_primary direct
_atom_sites_solution_secondary difmap
_audit_creation_method SHELXL-97
_audit_update_record
;
2018-05-15 deposited with the CCDC.
2018-06-28 downloaded from the CCDC.
;
_cell_angle_alpha 90.00
_cell_angle_beta 94.29
_cell_angle_gamma 90.00
_cell_formula_units_Z 4
_cell_length_a 18.441
_cell_length_b 8.936
_cell_length_c 21.809
_cell_measurement_reflns_used 138
_cell_measurement_temperature 293(2)
_cell_measurement_theta_max 13.98
_cell_measurement_theta_min 2.53
_cell_volume 3583.809
_computing_cell_refinement 'Bruker SMART'
_computing_data_collection 'Bruker SMART'
_computing_data_reduction 'Bruker SAINT'
_computing_molecular_graphics 'Bruker SHELXTL'
_computing_publication_material 'Bruker SHELXTL'
_computing_structure_refinement 'Bruker SHELXTL'
_computing_structure_solution 'Bruker SHELXTL'
_diffrn_ambient_temperature 293(2)
_diffrn_measured_fraction_theta_full 0.997
_diffrn_measured_fraction_theta_max 0.997
_diffrn_measurement_device_type 'CCD area detector'
_diffrn_measurement_method 'phi and omega scans'
_diffrn_radiation_monochromator graphite
_diffrn_radiation_source 'fine-focus sealed tube'
_diffrn_radiation_type MoK\a
_diffrn_radiation_wavelength 0.71073
_diffrn_reflns_av_R_equivalents 0.1557
_diffrn_reflns_av_sigmaI/netI 0.2103
_diffrn_reflns_limit_h_max 15
_diffrn_reflns_limit_h_min -21
_diffrn_reflns_limit_k_max 10
_diffrn_reflns_limit_k_min -10
_diffrn_reflns_limit_l_max 25
_diffrn_reflns_limit_l_min -25
_diffrn_reflns_number 17098
_diffrn_reflns_theta_full 25.00
_diffrn_reflns_theta_max 25.00
_diffrn_reflns_theta_min 1.87
_exptl_absorpt_coefficient_mu 0.927
_exptl_absorpt_correction_T_max 0.9213
_exptl_absorpt_correction_T_min 0.5715
_exptl_absorpt_correction_type none
_exptl_crystal_colour red
_exptl_crystal_density_diffrn 1.295
_exptl_crystal_density_method 'not measured'
_exptl_crystal_description flake
_exptl_crystal_F_000 1440
_exptl_crystal_size_max 0.68
_exptl_crystal_size_mid 0.23
_exptl_crystal_size_min 0.09
_refine_diff_density_max 2.646
_refine_diff_density_min -0.862
_refine_diff_density_rms 0.216
_refine_ls_extinction_coef 0.0092(11)
_refine_ls_extinction_expression Fc^*^=kFc[1+0.001xFc^2^\l^3^/sin(2\q)]^-1/4^
_refine_ls_extinction_method SHELXL
_refine_ls_goodness_of_fit_ref 1.268
_refine_ls_hydrogen_treatment mixed
_refine_ls_matrix_type full
_refine_ls_number_parameters 407
_refine_ls_number_reflns 6302
_refine_ls_number_restraints 126
_refine_ls_restrained_S_all 1.267
_refine_ls_R_factor_all 0.2260
_refine_ls_R_factor_gt 0.1430
_refine_ls_shift/su_max 0.000
_refine_ls_shift/su_mean 0.000
_refine_ls_structure_factor_coef Fsqd
_refine_ls_weighting_details 'calc w=1/[\s^2^(Fo^2^)+(0.1453P)^2^+0.0000P] where P=(Fo^2^+2Fc^2^)/3'
_refine_ls_weighting_scheme calc
_refine_ls_wR_factor_gt 0.3635
_refine_ls_wR_factor_ref 0.3933
_reflns_number_gt 2623
_reflns_number_total 6302
_reflns_threshold_expression >2sigma(I)
_cod_data_source_file c8tx00127h2.cif
_cod_data_source_block 1_CCDC1
_cod_depositor_comments
;
The following automatic conversions were performed:

'_symmetry_cell_setting' value 'Monoclinic' changed to 'monoclinic'
according to
/home/data/users/saulius/crontab/automatic-downloads/rss-feeds/RSC/lib/dictionaries/cif_core.dic
dictionary named 'cif_core.dic' version 2.4.2 from 2011-04-26.

Automatic conversion script
Id: cif_fix_values 4973 2017-02-22 13:04:09Z antanas 

 Adding full bibliography for 1549624--1549627.cif.
;
_cod_original_cell_volume 3583.8
_cod_original_sg_symbol_H-M 'P2(1)/n  '
_cod_database_code 1549625

loop_
_symmetry_equiv_pos_as_xyz
'x, y, z'
'-x+1/2, y+1/2, -z+1/2'
'-x, -y, -z'
'x-1/2, -y-1/2, z-1/2'

loop_
_atom_site_label
_atom_site_type_symbol
_atom_site_fract_x
_atom_site_fract_y
_atom_site_fract_z
_atom_site_U_iso_or_equiv
_atom_site_adp_type
_atom_site_occupancy
_atom_site_symmetry_multiplicity
_atom_site_calc_flag
_atom_site_refinement_flags
Ga1 Ga 0.48050(6) 0.02832(14) 0.28714(6) 0.0431(4) Uani 1 1 d .
S1 S 0.44125(15) 0.1597(4) 0.19636(14) 0.0598(10) Uani 1 1 d .
S2 S 0.45351(15) -0.2196(3) 0.25392(15) 0.0544(9) Uani 1 1 d .
N1 N 0.5372(6) 0.2728(14) 0.1247(5) 0.086(4) Uani 1 1 d .
N2 N 0.5893(4) 0.1427(10) 0.2041(4) 0.043(2) Uani 1 1 d .
N3 N 0.5812(4) 0.0622(9) 0.2552(4) 0.040(2) Uani 1 1 d .
N4 N 0.5504(4) -0.0540(10) 0.3605(4) 0.046(3) Uani 1 1 d .
N5 N 0.3277(4) -0.3528(10) 0.2790(4) 0.050(2) Uani 1 1 d U
N6 N 0.3406(4) -0.1184(9) 0.3170(4) 0.041(2) Uani 1 1 d .
N7 N 0.3860(4) 0.0052(8) 0.3249(4) 0.039(2) Uani 1 1 d .
N8 N 0.4771(4) 0.2282(10) 0.3400(4) 0.042(2) Uani 1 1 d .
N9 N 0.3641(7) -0.2808(18) 0.5298(6) 0.107(3) Uani 1 1 d U
O1 O 0.4230(6) -0.2209(14) 0.5145(5) 0.127(3) Uani 1 1 d U
O2 O 0.3311(6) -0.2331(14) 0.5696(5) 0.116(3) Uani 1 1 d U
O3 O 0.3452(7) -0.4050(18) 0.5034(6) 0.149(4) Uani 1 1 d U
C1 C 0.4766(7) 0.3604(17) 0.0904(6) 0.092(5) Uani 1 1 d .
H1A H 0.4313 0.3385 0.1075 0.138 Uiso 1 1 calc R
H1B H 0.4736 0.3326 0.0477 0.138 Uiso 1 1 calc R
H1C H 0.4866 0.4655 0.0941 0.138 Uiso 1 1 calc R
C2 C 0.6100(7) 0.2990(19) 0.1020(7) 0.107(6) Uani 1 1 d .
H2B H 0.6459 0.2438 0.1269 0.160 Uiso 1 1 calc R
H2C H 0.6212 0.4038 0.1044 0.160 Uiso 1 1 calc R
H2D H 0.6099 0.2662 0.0601 0.160 Uiso 1 1 calc R
C3 C 0.5292(5) 0.1897(13) 0.1793(5) 0.045(3) Uani 1 1 d .
C4 C 0.6364(5) 0.0153(11) 0.2900(4) 0.037(3) Uani 1 1 d .
C5 C 0.6183(5) -0.0615(12) 0.3480(5) 0.039(3) Uani 1 1 d .
C6 C 0.6650(6) -0.1405(15) 0.3853(5) 0.064(4) Uani 1 1 d .
H6B H 0.7127 -0.1488 0.3746 0.077 Uiso 1 1 calc R
C7 C 0.6478(6) -0.2067(15) 0.4357(6) 0.069(4) Uani 1 1 d .
H7A H 0.6813 -0.2634 0.4598 0.083 Uiso 1 1 calc R
C8 C 0.5768(8) -0.1875(14) 0.4512(6) 0.082(5) Uani 1 1 d .
H8A H 0.5630 -0.2249 0.4884 0.098 Uiso 1 1 calc R
C9 C 0.5256(6) -0.1131(13) 0.4118(5) 0.049(3) Uani 1 1 d .
H9A H 0.4772 -0.1048 0.4205 0.059 Uiso 1 1 calc R
C10 C 0.7131(5) 0.0324(13) 0.2731(6) 0.058(4) Uani 1 1 d .
C11 C 0.7323(5) -0.0092(12) 0.2145(5) 0.048(3) Uani 1 1 d .
H11A H 0.6977 -0.0522 0.1867 0.057 Uiso 1 1 calc R
C12 C 0.7998(6) 0.0125(14) 0.1984(6) 0.068(4) Uani 1 1 d .
H12A H 0.8120 -0.0132 0.1591 0.082 Uiso 1 1 calc R
C13 C 0.8538(6) 0.0759(14) 0.2418(7) 0.081(5) Uani 1 1 d .
H13A H 0.9014 0.0877 0.2314 0.098 Uiso 1 1 calc R
C14 C 0.8340(6) 0.1189(16) 0.2990(6) 0.070(4) Uani 1 1 d .
H14A H 0.8680 0.1632 0.3270 0.084 Uiso 1 1 calc R
C15 C 0.7655(6) 0.0966(15) 0.3141(6) 0.066(4) Uani 1 1 d .
H15A H 0.7528 0.1247 0.3529 0.079 Uiso 1 1 calc R
C16 C 0.3551(6) -0.4793(13) 0.2453(5) 0.060(3) Uani 1 1 d U
H16A H 0.4013 -0.4537 0.2305 0.090 Uiso 1 1 calc R
H16B H 0.3212 -0.5030 0.2111 0.090 Uiso 1 1 calc R
H16C H 0.3608 -0.5644 0.2721 0.090 Uiso 1 1 calc R
C17 C 0.2618(5) -0.3657(13) 0.3040(6) 0.062(4) Uani 1 1 d .
H17A H 0.2511 -0.2742 0.3246 0.092 Uiso 1 1 calc R
H17B H 0.2639 -0.4466 0.3331 0.092 Uiso 1 1 calc R
H17C H 0.2245 -0.3852 0.2720 0.092 Uiso 1 1 calc R
C18 C 0.3740(6) -0.2264(12) 0.2855(5) 0.049(3) Uani 1 1 d .
C19 C 0.3647(5) 0.1158(12) 0.3587(5) 0.041(3) Uani 1 1 d .
C20 C 0.4145(5) 0.2436(11) 0.3673(5) 0.039(3) Uani 1 1 d .
C21 C 0.3996(5) 0.3713(13) 0.4004(5) 0.050(3) Uani 1 1 d .
H21A H 0.3562 0.3810 0.4192 0.060 Uiso 1 1 calc R
C22 C 0.4534(6) 0.4881(12) 0.4046(5) 0.055(3) Uani 1 1 d .
H22A H 0.4462 0.5763 0.4260 0.066 Uiso 1 1 calc R
C23 C 0.5151(6) 0.4638(14) 0.3761(5) 0.056(3) Uani 1 1 d .
H23A H 0.5516 0.5357 0.3781 0.067 Uiso 1 1 calc R
C24 C 0.5237(5) 0.3357(14) 0.3447(5) 0.052(3) Uani 1 1 d .
H24A H 0.5664 0.3241 0.3250 0.062 Uiso 1 1 calc R
C25 C 0.2908(6) 0.1189(13) 0.3868(5) 0.053(3) Uani 1 1 d .
C26 C 0.2763(7) 0.0082(16) 0.4313(6) 0.071(3) Uani 1 1 d U
H26A H 0.3105 -0.0636 0.4443 0.085 Uiso 1 1 calc R
C27 C 0.2044(7) 0.0144(17) 0.4553(6) 0.082(3) Uani 1 1 d U
H27A H 0.1894 -0.0592 0.4817 0.099 Uiso 1 1 calc R
C28 C 0.1587(7) 0.1350(17) 0.4372(7) 0.081(3) Uani 1 1 d U
H28A H 0.1148 0.1455 0.4552 0.097 Uiso 1 1 calc R
C29 C 0.1762(7) 0.2368(17) 0.3943(6) 0.078(3) Uani 1 1 d U
H29A H 0.1425 0.3100 0.3818 0.094 Uiso 1 1 calc R
C30 C 0.2396(6) 0.2348(14) 0.3699(6) 0.059(4) Uani 1 1 d .
H30A H 0.2509 0.3082 0.3420 0.071 Uiso 1 1 calc R

loop_
_atom_site_aniso_label
_atom_site_aniso_U_11
_atom_site_aniso_U_22
_atom_site_aniso_U_33
_atom_site_aniso_U_23
_atom_site_aniso_U_13
_atom_site_aniso_U_12
Ga1 0.0379(6) 0.0325(7) 0.0594(8) -0.0010(7) 0.0069(5) -0.0004(6)
S1 0.0525(17) 0.062(2) 0.064(2) 0.0076(18) 0.0007(15) 0.0075(16)
S2 0.0470(16) 0.0407(19) 0.076(2) -0.0087(17) 0.0093(14) -0.0010(14)
N1 0.078(7) 0.077(9) 0.102(9) -0.012(8) 0.004(7) -0.006(6)
N2 0.049(5) 0.043(6) 0.038(5) 0.016(5) 0.005(4) 0.002(4)
N3 0.020(4) 0.022(5) 0.077(6) -0.008(5) 0.000(4) 0.003(3)
N4 0.044(5) 0.036(6) 0.057(6) 0.003(5) -0.008(4) 0.007(4)
N5 0.052(4) 0.027(5) 0.070(5) -0.012(4) -0.004(4) -0.007(4)
N6 0.041(5) 0.026(5) 0.056(5) 0.003(5) 0.001(4) -0.003(4)
N7 0.048(5) 0.007(5) 0.061(5) 0.000(4) -0.009(4) 0.002(4)
N8 0.041(5) 0.039(6) 0.045(5) -0.006(5) 0.001(4) -0.001(4)
N9 0.099(6) 0.110(6) 0.113(6) -0.004(5) 0.014(5) 0.010(5)
O1 0.131(6) 0.121(6) 0.131(6) 0.006(5) 0.020(5) -0.004(5)
O2 0.114(5) 0.125(6) 0.114(5) -0.016(5) 0.034(5) 0.012(5)
O3 0.141(6) 0.147(6) 0.162(6) -0.023(6) 0.028(5) -0.004(5)
C1 0.089(9) 0.101(12) 0.080(9) 0.048(9) -0.033(8) 0.003(9)
C2 0.099(10) 0.117(14) 0.113(11) 0.044(10) 0.062(9) -0.008(10)
C3 0.051(6) 0.037(7) 0.045(6) 0.004(6) -0.005(5) -0.008(5)
C4 0.040(5) 0.024(6) 0.048(6) -0.003(5) 0.003(5) 0.006(5)
C5 0.036(5) 0.033(7) 0.049(6) 0.004(5) 0.000(5) 0.006(5)
C6 0.060(7) 0.071(10) 0.062(8) 0.010(7) 0.011(6) -0.010(7)
C7 0.037(6) 0.070(10) 0.100(10) 0.029(8) -0.008(6) 0.004(6)
C8 0.131(11) 0.038(8) 0.081(9) 0.012(7) 0.031(9) -0.039(8)
C9 0.056(6) 0.051(8) 0.040(6) -0.008(6) 0.003(5) -0.004(6)
C10 0.036(6) 0.035(7) 0.102(10) 0.011(7) -0.006(6) -0.012(5)
C11 0.034(5) 0.046(8) 0.065(7) -0.009(6) 0.018(5) 0.000(5)
C12 0.062(7) 0.059(9) 0.084(9) -0.032(8) 0.008(7) 0.016(6)
C13 0.048(7) 0.042(8) 0.160(14) 0.021(9) 0.043(8) -0.002(6)
C14 0.047(7) 0.083(11) 0.081(9) -0.016(8) 0.000(7) 0.005(7)
C15 0.056(7) 0.066(9) 0.079(9) 0.000(8) 0.016(7) 0.005(7)
C16 0.067(5) 0.037(5) 0.076(6) -0.018(5) -0.001(5) -0.008(5)
C17 0.041(6) 0.038(8) 0.107(10) -0.004(7) 0.018(6) -0.007(5)
C18 0.061(7) 0.020(6) 0.063(7) 0.003(6) -0.008(6) 0.021(5)
C19 0.041(5) 0.034(7) 0.050(6) 0.004(6) 0.005(5) -0.007(5)
C20 0.038(5) 0.023(6) 0.057(7) -0.009(5) 0.001(5) -0.004(5)
C21 0.043(6) 0.043(8) 0.064(7) -0.005(6) -0.004(5) -0.007(5)
C22 0.070(7) 0.026(7) 0.067(8) -0.005(6) -0.002(6) -0.010(6)
C23 0.049(6) 0.051(8) 0.068(8) 0.000(7) 0.013(6) -0.029(6)
C24 0.026(5) 0.052(8) 0.078(8) -0.003(7) 0.016(5) -0.011(5)
C25 0.048(6) 0.046(8) 0.064(7) -0.008(6) 0.008(6) -0.021(6)
C26 0.065(5) 0.071(6) 0.078(5) -0.003(5) 0.017(4) -0.007(5)
C27 0.079(4) 0.080(4) 0.090(4) -0.003(4) 0.015(4) -0.011(4)
C28 0.068(4) 0.084(5) 0.093(5) -0.012(4) 0.010(4) -0.003(4)
C29 0.069(5) 0.080(5) 0.087(5) -0.008(4) 0.007(4) -0.001(4)
C30 0.043(6) 0.050(8) 0.085(9) -0.004(7) 0.005(6) 0.004(6)

loop_
_atom_type_symbol
_atom_type_description
_atom_type_scat_dispersion_real
_atom_type_scat_dispersion_imag
_atom_type_scat_source
C C 0.0033 0.0016 'International Tables Vol C Tables 4.2.6.8 and 6.1.1.4'
H H 0.0000 0.0000 'International Tables Vol C Tables 4.2.6.8 and 6.1.1.4'
N N 0.0061 0.0033 'International Tables Vol C Tables 4.2.6.8 and 6.1.1.4'
O O 0.0106 0.0060 'International Tables Vol C Tables 4.2.6.8 and 6.1.1.4'
S S 0.1246 0.1234 'International Tables Vol C Tables 4.2.6.8 and 6.1.1.4'
Ga Ga 0.2307 1.6083 'International Tables Vol C Tables 4.2.6.8 and 6.1.1.4'

loop_
_geom_angle_atom_site_label_1
_geom_angle_atom_site_label_2
_geom_angle_atom_site_label_3
_geom_angle
N7 Ga1 N3 174.9(3)
N7 Ga1 N4 98.9(3)
N3 Ga1 N4 78.0(3)
N7 Ga1 N8 78.5(3)
N3 Ga1 N8 97.1(3)
N4 Ga1 N8 85.6(3)
N7 Ga1 S1 100.1(2)
N3 Ga1 S1 82.6(2)
N4 Ga1 S1 159.7(3)
N8 Ga1 S1 91.0(2)
N7 Ga1 S2 81.9(2)
N3 Ga1 S2 102.0(2)
N4 Ga1 S2 90.5(3)
N8 Ga1 S2 159.2(2)
S1 Ga1 S2 99.41(12)
C3 S1 Ga1 91.4(4)
C18 S2 Ga1 94.5(4)
C3 N1 C2 121.1(10)
C3 N1 C1 124.4(10)
C2 N1 C1 113.9(11)
C3 N2 N3 112.5(8)
C4 N3 N2 121.8(8)
C4 N3 Ga1 116.5(7)
N2 N3 Ga1 121.3(6)
C5 N4 C9 123.0(9)
C5 N4 Ga1 113.7(7)
C9 N4 Ga1 122.7(7)
C17 N5 C18 124.9(9)
C17 N5 C16 119.0(9)
C18 N5 C16 116.0(9)
C18 N6 N7 109.7(8)
C19 N7 N6 117.9(8)
C19 N7 Ga1 117.5(7)
N6 N7 Ga1 124.6(6)
C24 N8 C20 118.7(9)
C24 N8 Ga1 128.4(7)
C20 N8 Ga1 112.7(6)
O2 N9 O1 122.6(16)
O2 N9 O3 120.3(15)
O1 N9 O3 116.8(14)
N1 C1 H1A 109.5
N1 C1 H1B 109.5
H1A C1 H1B 109.5
N1 C1 H1C 109.5
H1A C1 H1C 109.5
H1B C1 H1C 109.5
N1 C2 H2B 109.5
N1 C2 H2C 109.5
H2B C2 H2C 109.5
N1 C2 H2D 109.5
H2B C2 H2D 109.5
H2C C2 H2D 109.5
N2 C3 N1 112.9(10)
N2 C3 S1 131.9(9)
N1 C3 S1 115.1(8)
N3 C4 C10 122.7(9)
N3 C4 C5 115.3(8)
C10 C4 C5 122.0(8)
N4 C5 C6 119.0(10)
N4 C5 C4 115.5(8)
C6 C5 C4 125.4(9)
C7 C6 C5 124.3(11)
C7 C6 H6B 117.9
C5 C6 H6B 117.9
C6 C7 C8 116.1(12)
C6 C7 H7A 121.9
C8 C7 H7A 121.9
C7 C8 C9 121.1(12)
C7 C8 H8A 119.4
C9 C8 H8A 119.4
N4 C9 C8 116.2(10)
N4 C9 H9A 121.9
C8 C9 H9A 121.9
C11 C10 C15 119.1(10)
C11 C10 C4 120.4(9)
C15 C10 C4 120.5(11)
C12 C11 C10 120.4(10)
C12 C11 H11A 119.8
C10 C11 H11A 119.8
C11 C12 C13 119.9(12)
C11 C12 H12A 120.1
C13 C12 H12A 120.1
C14 C13 C12 119.3(11)
C14 C13 H13A 120.4
C12 C13 H13A 120.4
C15 C14 C13 119.8(12)
C15 C14 H14A 120.1
C13 C14 H14A 120.1
C14 C15 C10 121.6(12)
C14 C15 H15A 119.2
C10 C15 H15A 119.2
N5 C16 H16A 109.5
N5 C16 H16B 109.5
H16A C16 H16B 109.5
N5 C16 H16C 109.5
H16A C16 H16C 109.5
H16B C16 H16C 109.5
N5 C17 H17A 109.5
N5 C17 H17B 109.5
H17A C17 H17B 109.5
N5 C17 H17C 109.5
H17A C17 H17C 109.5
H17B C17 H17C 109.5
N6 C18 N5 108.9(9)
N6 C18 S2 129.0(8)
N5 C18 S2 122.0(8)
N7 C19 C20 116.7(9)
N7 C19 C25 123.3(9)
C20 C19 C25 119.9(9)
N8 C20 C21 121.5(9)
N8 C20 C19 114.4(9)
C21 C20 C19 124.1(9)
C20 C21 C22 117.9(10)
C20 C21 H21A 121.1
C22 C21 H21A 121.1
C23 C22 C21 117.0(11)
C23 C22 H22A 121.5
C21 C22 H22A 121.5
C22 C23 C24 120.3(10)
C22 C23 H23A 119.9
C24 C23 H23A 119.9
N8 C24 C23 124.6(10)
N8 C24 H24A 117.7
C23 C24 H24A 117.7
C26 C25 C30 121.6(11)
C26 C25 C19 118.4(10)
C30 C25 C19 119.9(10)
C25 C26 C27 116.0(12)
C25 C26 H26A 122.0
C27 C26 H26A 122.0
C28 C27 C26 118.0(13)
C28 C27 H27A 121.0
C26 C27 H27A 121.0
C29 C28 C27 122.4(13)
C29 C28 H28A 118.8
C27 C28 H28A 118.8
C30 C29 C28 122.1(14)
C30 C29 H29A 118.9
C28 C29 H29A 118.9
C29 C30 C25 119.5(12)
C29 C30 H30A 120.2
C25 C30 H30A 120.2

loop_
_geom_bond_atom_site_label_1
_geom_bond_atom_site_label_2
_geom_bond_distance
Ga1 N7 1.994(8)
Ga1 N3 2.053(8)
Ga1 N4 2.111(8)
Ga1 N8 2.130(8)
Ga1 S1 2.368(3)
Ga1 S2 2.372(3)
S1 C3 1.712(11)
S2 C18 1.667(11)
N1 C3 1.420(15)
N1 C2 1.483(16)
N1 C1 1.516(15)
N2 C3 1.269(12)
N2 N3 1.344(11)
N3 C4 1.294(11)
N4 C5 1.303(12)
N4 C9 1.348(13)
N5 C17 1.373(13)
N5 C18 1.417(13)
N5 C16 1.460(14)
N6 C18 1.359(13)
N6 N7 1.388(11)
N7 C19 1.310(13)
N8 C24 1.289(13)
N8 C20 1.345(11)
N9 O2 1.176(15)
N9 O1 1.277(16)
N9 O3 1.286(18)
C1 H1A 0.9600
C1 H1B 0.9600
C1 H1C 0.9600
C2 H2B 0.9600
C2 H2C 0.9600
C2 H2D 0.9600
C4 C10 1.496(14)
C4 C5 1.499(14)
C5 C6 1.339(14)
C6 C7 1.310(16)
C6 H6B 0.9300
C7 C8 1.387(17)
C7 H7A 0.9300
C8 C9 1.395(16)
C8 H8A 0.9300
C9 H9A 0.9300
C10 C11 1.402(16)
C10 C15 1.389(16)
C11 C12 1.333(15)
C11 H11A 0.9300
C12 C13 1.437(17)
C12 H12A 0.9300
C13 C14 1.381(18)
C13 H13A 0.9300
C14 C15 1.345(15)
C14 H14A 0.9300
C15 H15A 0.9300
C16 H16A 0.9600
C16 H16B 0.9600
C16 H16C 0.9600
C17 H17A 0.9600
C17 H17B 0.9600
C17 H17C 0.9600
C19 C20 1.467(14)
C19 C25 1.537(14)
C20 C21 1.388(14)
C21 C22 1.438(15)
C21 H21A 0.9300
C22 C23 1.354(15)
C22 H22A 0.9300
C23 C24 1.350(16)
C23 H23A 0.9300
C24 H24A 0.9300
C25 C26 1.425(17)
C25 C30 1.430(15)
C26 C27 1.462(17)
C26 H26A 0.9300
C27 C28 1.407(19)
C27 H27A 0.9300
C28 C29 1.360(18)
C28 H28A 0.9300
C29 C30 1.321(16)
C29 H29A 0.9300
C30 H30A 0.9300
